data_7006596
loop_
_publ_author_name
'Pugh, David'
'Wright, Joseph A.'
'Freeman, Sandra'
'Danopoulos, Andreas A.'

_publ_section_title
;
 'Pincer' dicarbene complexes of some early transition metals and
 uranium.
;
_journal_issue 6
_journal_name_full 'Dalton transactions (Cambridge, England : 2003)'
_journal_page_first 775
_journal_page_last 782
_journal_paper_doi 10.1039/b512133g
_journal_year 2006
_chemical_formula_moiety 'C82 H106 Br4 Cl0 Cr2 N10 O3'
_chemical_formula_sum 'C82 H106 Br4 Cl0 Cr2 N10 O3'
_chemical_formula_weight 1703.41
_chemical_name_systematic
;
?
;
_space_group_IT_number 148
_symmetry_cell_setting trigonal
_symmetry_space_group_name_Hall '-R 3'
_symmetry_space_group_name_H-M 'R -3 :H'
_atom_sites_solution_hydrogens geom
_atom_sites_solution_primary direct
_atom_sites_solution_secondary difmap
_audit_creation_method SHELXL-97
_cell_angle_alpha 90.00
_cell_angle_beta 90.00
_cell_angle_gamma 120.00
_cell_formula_units_Z 18
_cell_length_a 34.5630(7)
_cell_length_b 34.5630(7)
_cell_length_c 41.0813(15)
_cell_measurement_reflns_used 16012
_cell_measurement_temperature 120(2)
_cell_measurement_theta_max 24.7
_cell_measurement_theta_min 3.0
_cell_volume 42501(2)
_computing_cell_refinement 'Scalepack (Otwinowski and Minor 1997)'
_computing_data_collection 'Collect (Nonius BV, 1997-2000)'
_computing_data_reduction 'Denzo.a Scalepack (Otwinowski and Minor 1997)'
_computing_molecular_graphics 'ORTEP-3 (Farrugia, 1997)'
_computing_publication_material 'PLATON (Spek, 1990)'
_computing_structure_refinement 'SHELXL-97 (Sheldrick, 1997)'
_computing_structure_solution 'SHELXS-97 (Sheldrick, 1997)'
_diffrn_ambient_temperature 120(2)
_diffrn_detector_area_resol_mean 9.091
_diffrn_measured_fraction_theta_full 0.994
_diffrn_measured_fraction_theta_max 0.994
_diffrn_measurement_device_type 'Nonius KappaCCD Area Detector'
_diffrn_measurement_method 'Phi and Omega scans to fill Ewald Sphere'
_diffrn_radiation_monochromator graphite
_diffrn_radiation_source 'Nonius FR591 rotating anode'
_diffrn_radiation_type MoK\a
_diffrn_radiation_wavelength 0.71073
_diffrn_reflns_av_R_equivalents 0.1702
_diffrn_reflns_av_sigmaI/netI 0.1797
_diffrn_reflns_limit_h_max 36
_diffrn_reflns_limit_h_min -40
_diffrn_reflns_limit_k_max 31
_diffrn_reflns_limit_k_min -40
_diffrn_reflns_limit_l_max 48
_diffrn_reflns_limit_l_min -48
_diffrn_reflns_number 82975
_diffrn_reflns_theta_full 24.69
_diffrn_reflns_theta_max 24.69
_diffrn_reflns_theta_min 2.98
_exptl_absorpt_coefficient_mu 1.968
_exptl_absorpt_correction_T_max 0.9254
_exptl_absorpt_correction_T_min 0.6943
_exptl_absorpt_correction_type multi-scan
_exptl_absorpt_process_details Sortav
_exptl_crystal_colour purple
_exptl_crystal_density_diffrn 1.198
_exptl_crystal_density_method 'not measured'
_exptl_crystal_description plate
_exptl_crystal_F_000 15840
_exptl_crystal_size_max 0.20
_exptl_crystal_size_mid 0.08
_exptl_crystal_size_min 0.04
_refine_diff_density_max 1.669
_refine_diff_density_min -0.556
_refine_diff_density_rms 0.122
_refine_ls_extinction_method none
_refine_ls_goodness_of_fit_ref 1.038
_refine_ls_hydrogen_treatment mixed
_refine_ls_matrix_type full
_refine_ls_number_parameters 885
_refine_ls_number_reflns 15994
_refine_ls_number_restraints 0
_refine_ls_restrained_S_all 1.038
_refine_ls_R_factor_all 0.2029
_refine_ls_R_factor_gt 0.0998
_refine_ls_shift/su_max 0.001
_refine_ls_shift/su_mean 0.000
_refine_ls_structure_factor_coef Fsqd
_refine_ls_weighting_details 'calc w=1/[\s^2^(Fo^2^)+(0.0827P)^2^+763.8233P] where P=(Fo^2^+2Fc^2^)/3'
_refine_ls_weighting_scheme calc
_refine_ls_wR_factor_gt 0.1998
_refine_ls_wR_factor_ref 0.2395
_reflns_number_gt 8432
_reflns_number_total 15994
_reflns_threshold_expression >2sigma(I)
_cod_data_source_file b512133g.txt
_cod_data_source_block 2b
_cod_original_sg_symbol_H-M 'R -3'
_cod_database_code 7006596

loop_
_symmetry_equiv_pos_as_xyz
'x, y, z'
'-y, x-y, z'
'-x+y, -x, z'
'x+2/3, y+1/3, z+1/3'
'-y+2/3, x-y+1/3, z+1/3'
'-x+y+2/3, -x+1/3, z+1/3'
'x+1/3, y+2/3, z+2/3'
'-y+1/3, x-y+2/3, z+2/3'
'-x+y+1/3, -x+2/3, z+2/3'
'-x, -y, -z'
'y, -x+y, -z'
'x-y, x, -z'
'-x+2/3, -y+1/3, -z+1/3'
'y+2/3, -x+y+1/3, -z+1/3'
'x-y+2/3, x+1/3, -z+1/3'
'-x+1/3, -y+2/3, -z+2/3'
'y+1/3, -x+y+2/3, -z+2/3'
'x-y+1/3, x+2/3, -z+2/3'

loop_
_atom_site_label
_atom_site_type_symbol
_atom_site_fract_x
_atom_site_fract_y
_atom_site_fract_z
_atom_site_U_iso_or_equiv
_atom_site_adp_type
_atom_site_occupancy
_atom_site_symmetry_multiplicity
_atom_site_calc_flag
_atom_site_refinement_flags
_atom_site_disorder_assembly
_atom_site_disorder_group
C2 C 0.1906(4) 0.3874(4) 0.3098(3) 0.057(3) Uani 1 1 d . . .
H2A H 0.1598 0.3682 0.3172 0.085 Uiso 1 1 calc R . .
H2B H 0.2108 0.3965 0.3285 0.085 Uiso 1 1 calc R . .
H2C H 0.1985 0.3710 0.2943 0.085 Uiso 1 1 calc R . .
C3 C 0.1804(4) 0.4547(4) 0.3162(3) 0.068(4) Uani 1 1 d . . .
H3A H 0.1499 0.4344 0.3238 0.102 Uiso 1 1 calc R . .
H3B H 0.1813 0.4801 0.3048 0.102 Uiso 1 1 calc R . .
H3C H 0.2008 0.4656 0.3348 0.102 Uiso 1 1 calc R . .
C1 C 0.1170(3) 0.4181(3) 0.1827(2) 0.025(2) Uani 1 1 d . . .
C4 C 0.2491(3) 0.4836(3) 0.2512(2) 0.027(2) Uani 1 1 d . . .
C5 C 0.0820(3) 0.4224(3) 0.1706(2) 0.030(2) Uani 1 1 d . . .
H5 H 0.0799 0.4483 0.1750 0.037 Uiso 1 1 calc R . .
C6 C 0.0499(3) 0.3876(3) 0.1519(2) 0.031(2) Uani 1 1 d . . .
H6 H 0.0258 0.3900 0.1429 0.037 Uiso 1 1 calc R . .
C7 C 0.1561(3) 0.4880(3) 0.2163(2) 0.028(2) Uani 1 1 d . . .
H7 H 0.1370 0.5001 0.2131 0.034 Uiso 1 1 calc R . .
C8 C 0.1925(3) 0.5051(3) 0.2348(2) 0.029(2) Uani 1 1 d . . .
H8 H 0.2047 0.5319 0.2471 0.035 Uiso 1 1 calc R . .
C9 C 0.0008(3) 0.3375(3) 0.0225(2) 0.034(2) Uani 1 1 d . . .
C10 C -0.0900(4) 0.3072(3) -0.0651(2) 0.039(3) Uani 1 1 d . . .
H10 H -0.0848 0.3126 -0.0877 0.047 Uiso 1 1 calc R . .
C11 C 0.1843(3) 0.4402(3) 0.2129(2) 0.028(2) Uani 1 1 d . . .
C12 C -0.1178(4) 0.2791(4) 0.0372(3) 0.052(3) Uani 1 1 d . . .
H12 H -0.0904 0.3001 0.0496 0.062 Uiso 1 1 calc R . .
C13 C 0.0344(4) 0.1737(4) 0.0022(3) 0.045(3) Uani 1 1 d . . .
C14 C 0.0129(3) 0.4042(3) 0.0443(2) 0.038(3) Uani 1 1 d . . .
H14 H 0.0259 0.4314 0.0562 0.046 Uiso 1 1 calc R . .
C15 C 0.0676(3) 0.3774(3) 0.0557(2) 0.031(2) Uani 1 1 d . . .
C16 C 0.0899(3) 0.2470(4) 0.1491(2) 0.040(3) Uani 1 1 d . . .
H16 H 0.0801 0.2173 0.1423 0.048 Uiso 1 1 calc R . .
C17 C -0.0244(3) 0.3870(3) 0.0261(2) 0.042(3) Uani 1 1 d . . .
H17 H -0.0429 0.3996 0.0228 0.051 Uiso 1 1 calc R . .
C18 C 0.2409(3) 0.4609(3) 0.2806(2) 0.033(2) Uani 1 1 d . . .
C19 C 0.1336(3) 0.4089(3) 0.0861(2) 0.039(3) Uani 1 1 d . . .
H19 H 0.1545 0.4314 0.1002 0.047 Uiso 1 1 calc R . .
C20 C 0.1887(4) 0.2585(3) 0.1603(2) 0.040(3) Uani 1 1 d . . .
C21 C 0.2910(3) 0.5156(3) 0.2403(2) 0.030(2) Uani 1 1 d . . .
C22 C 0.0966(3) 0.4112(3) 0.0761(2) 0.029(2) Uani 1 1 d . . .
H22 H 0.0915 0.4345 0.0828 0.035 Uiso 1 1 calc R . .
C23 C 0.1144(4) 0.2415(4) 0.2340(3) 0.062(3) Uani 1 1 d . . .
H23 H 0.0990 0.2550 0.2218 0.074 Uiso 1 1 calc R . .
C24 C -0.1320(4) 0.2759(4) -0.0544(3) 0.046(3) Uani 1 1 d . . .
H24 H -0.1551 0.2606 -0.0699 0.055 Uiso 1 1 calc R . .
C25 C 0.1107(3) 0.3438(3) 0.0552(3) 0.038(3) Uani 1 1 d . . .
C26 C 0.0770(3) 0.2777(3) 0.0218(2) 0.039(3) Uani 1 1 d . . .
C27 C -0.1413(4) 0.2663(3) -0.0221(3) 0.044(3) Uani 1 1 d . . .
H27 H -0.1704 0.2440 -0.0154 0.053 Uiso 1 1 calc R . .
C28 C 0.1348(3) 0.2631(4) 0.0211(3) 0.045(3) Uani 1 1 d . . .
H28 H 0.1516 0.2490 0.0161 0.054 Uiso 1 1 calc R . .
C29 C 0.2192(5) 0.2480(4) 0.1740(3) 0.070(4) Uani 1 1 d . . .
H29 H 0.2425 0.2493 0.1610 0.084 Uiso 1 1 calc R . .
C30 C 0.1479(3) 0.2990(3) 0.0402(3) 0.038(3) Uani 1 1 d . . .
H30 H 0.1757 0.3153 0.0511 0.046 Uiso 1 1 calc R . .
C31 C 0.1525(4) 0.2459(4) 0.2134(3) 0.045(3) Uani 1 1 d . . .
C32 C 0.0885(3) 0.3483(3) 0.1592(2) 0.027(2) Uani 1 1 d . . .
C33 C 0.1580(3) 0.2597(3) 0.1808(2) 0.037(3) Uani 1 1 d . . .
C34 C 0.1411(3) 0.3747(3) 0.0761(2) 0.038(3) Uani 1 1 d . . .
H34 H 0.1662 0.3729 0.0835 0.046 Uiso 1 1 calc R . .
C35 C -0.1282(4) 0.2319(4) 0.0452(3) 0.068(4) Uani 1 1 d . . .
H35A H -0.1339 0.2265 0.0686 0.102 Uiso 1 1 calc R . .
H35B H -0.1028 0.2284 0.0391 0.102 Uiso 1 1 calc R . .
H35C H -0.1548 0.2104 0.0331 0.102 Uiso 1 1 calc R . .
C36 C 0.2781(4) 0.4715(3) 0.2996(2) 0.042(3) Uani 1 1 d . . .
H36 H 0.2744 0.4569 0.3199 0.050 Uiso 1 1 calc R . .
C37 C 0.0698(4) 0.2704(3) 0.1423(2) 0.042(3) Uani 1 1 d . . .
H37 H 0.0430 0.2609 0.1303 0.050 Uiso 1 1 calc R . .
C38 C -0.0557(3) 0.3307(3) -0.0437(2) 0.037(3) Uani 1 1 d . . .
C39 C 0.3312(4) 0.5352(4) 0.1878(3) 0.069(4) Uani 1 1 d . . .
H39A H 0.3349 0.5505 0.1670 0.103 Uiso 1 1 calc R . .
H39B H 0.3204 0.5034 0.1838 0.103 Uiso 1 1 calc R . .
H39C H 0.3601 0.5485 0.1991 0.103 Uiso 1 1 calc R . .
C40 C 0.0250(3) 0.1693(4) 0.0375(3) 0.049(3) Uani 1 1 d . . .
H40 H 0.0344 0.2000 0.0458 0.059 Uiso 1 1 calc R . .
C41 C 0.0102(4) 0.1377(4) -0.0189(3) 0.055(3) Uani 1 1 d . . .
H41 H -0.0122 0.1097 -0.0106 0.066 Uiso 1 1 calc R . .
C42 C -0.1075(4) 0.2895(3) 0.0014(2) 0.038(3) Uani 1 1 d . . .
C43 C 0.3207(4) 0.5032(4) 0.2894(3) 0.046(3) Uani 1 1 d . . .
H43 H 0.3461 0.5099 0.3024 0.055 Uiso 1 1 calc R . .
C44 C 0.0666(3) 0.2134(3) -0.0121(3) 0.041(3) Uani 1 1 d . . .
C45 C 0.0525(3) 0.3494(3) 0.1460(2) 0.031(2) Uani 1 1 d . . .
H45 H 0.0306 0.3253 0.1335 0.037 Uiso 1 1 calc R . .
C46 C 0.1328(3) 0.3142(3) 0.1730(2) 0.031(2) Uani 1 1 d . . .
C47 C 0.0750(3) 0.2204(3) -0.0450(3) 0.042(3) Uani 1 1 d . . .
C48 C 0.2985(3) 0.5399(4) 0.2082(2) 0.045(3) Uani 1 1 d . . .
H48 H 0.2694 0.5258 0.1963 0.054 Uiso 1 1 calc R . .
C49 C 0.3131(4) 0.5894(4) 0.2136(3) 0.065(4) Uani 1 1 d . . .
H49A H 0.3169 0.6040 0.1925 0.098 Uiso 1 1 calc R . .
H49B H 0.3416 0.6040 0.2255 0.098 Uiso 1 1 calc R . .
H49C H 0.2903 0.5916 0.2263 0.098 Uiso 1 1 calc R . .
C50 C 0.2361(4) 0.3077(4) 0.1147(3) 0.076(4) Uani 1 1 d . . .
H50A H 0.2363 0.3141 0.0915 0.114 Uiso 1 1 calc R . .
H50B H 0.2590 0.2996 0.1193 0.114 Uiso 1 1 calc R . .
H50C H 0.2424 0.3343 0.1274 0.114 Uiso 1 1 calc R . .
C51 C -0.0654(3) 0.3211(3) -0.0104(2) 0.032(2) Uani 1 1 d . . .
C52 C -0.0097(4) 0.3634(3) -0.0552(2) 0.042(3) Uani 1 1 d . . .
H52 H 0.0101 0.3757 -0.0357 0.050 Uiso 1 1 calc R . .
C53 C 0.0504(4) 0.1835(4) -0.0652(3) 0.052(3) Uani 1 1 d . . .
H53 H 0.0552 0.1863 -0.0880 0.063 Uiso 1 1 calc R . .
C54 C 0.0191(4) 0.1432(4) -0.0520(3) 0.057(3) Uani 1 1 d . . .
H54 H 0.0032 0.1183 -0.0660 0.069 Uiso 1 1 calc R . .
C55 C 0.0521(4) 0.1539(5) 0.0550(3) 0.086(4) Uani 1 1 d . . .
H55A H 0.0456 0.1521 0.0783 0.129 Uiso 1 1 calc R . .
H55B H 0.0839 0.1750 0.0513 0.129 Uiso 1 1 calc R . .
H55C H 0.0448 0.1243 0.0469 0.129 Uiso 1 1 calc R . .
C56 C 0.1912(4) 0.2698(4) 0.1240(2) 0.046(3) Uani 1 1 d . . .
H56 H 0.1689 0.2796 0.1198 0.055 Uiso 1 1 calc R . .
C57 C -0.0238(4) 0.1404(4) 0.0458(3) 0.073(4) Uani 1 1 d . . .
H57A H -0.0275 0.1398 0.0695 0.110 Uiso 1 1 calc R . .
H57B H -0.0345 0.1100 0.0379 0.110 Uiso 1 1 calc R . .
H57C H -0.0409 0.1526 0.0356 0.110 Uiso 1 1 calc R . .
C58 C 0.1835(5) 0.2355(5) 0.2257(3) 0.076(4) Uani 1 1 d . . .
H58 H 0.1823 0.2280 0.2480 0.091 Uiso 1 1 calc R . .
C59 C 0.1305(5) 0.2660(5) 0.2662(3) 0.084(4) Uani 1 1 d . . .
H59A H 0.1049 0.2632 0.2785 0.126 Uiso 1 1 calc R . .
H59B H 0.1516 0.2977 0.2620 0.126 Uiso 1 1 calc R . .
H59C H 0.1453 0.2531 0.2787 0.126 Uiso 1 1 calc R . .
C60 C 0.1777(4) 0.2284(4) 0.1036(3) 0.064(4) Uani 1 1 d . . .
H60A H 0.1795 0.2361 0.0805 0.097 Uiso 1 1 calc R . .
H60B H 0.1469 0.2056 0.1089 0.097 Uiso 1 1 calc R . .
H60C H 0.1977 0.2167 0.1082 0.097 Uiso 1 1 calc R . .
C61 C -0.1558(4) 0.2866(4) 0.0486(3) 0.067(4) Uani 1 1 d . . .
H61A H -0.1611 0.2799 0.0719 0.101 Uiso 1 1 calc R . .
H61B H -0.1831 0.2669 0.0364 0.101 Uiso 1 1 calc R . .
H61C H -0.1475 0.3178 0.0448 0.101 Uiso 1 1 calc R . .
C62 C 0.2159(5) 0.2359(5) 0.2061(3) 0.080(4) Uani 1 1 d . . .
H62 H 0.2362 0.2277 0.2148 0.096 Uiso 1 1 calc R . .
C63 C 0.1947(3) 0.4297(4) 0.2929(2) 0.043(3) Uani 1 1 d . . .
H63 H 0.1739 0.4196 0.2738 0.051 Uiso 1 1 calc R . .
C64 C 0.0095(5) 0.3424(4) -0.0773(4) 0.097(5) Uani 1 1 d . . .
H64A H 0.0396 0.3651 -0.0842 0.145 Uiso 1 1 calc R . .
H64B H -0.0097 0.3299 -0.0965 0.145 Uiso 1 1 calc R . .
H64C H 0.0110 0.3185 -0.0656 0.145 Uiso 1 1 calc R . .
C65 C -0.0082(4) 0.4032(4) -0.0741(4) 0.091(5) Uani 1 1 d . . .
H65A H 0.0226 0.4240 -0.0808 0.136 Uiso 1 1 calc R . .
H65B H -0.0190 0.4187 -0.0600 0.136 Uiso 1 1 calc R . .
H65C H -0.0273 0.3919 -0.0935 0.136 Uiso 1 1 calc R . .
C66 C 0.1085(4) 0.2650(4) -0.0598(3) 0.051(3) Uani 1 1 d . . .
H66 H 0.1294 0.2834 -0.0420 0.062 Uiso 1 1 calc R . .
C67 C 0.3256(3) 0.5244(3) 0.2605(2) 0.034(2) Uani 1 1 d . . .
H67 H 0.3548 0.5466 0.2541 0.041 Uiso 1 1 calc R . .
C68 C 0.1366(4) 0.2630(4) -0.0871(3) 0.076(4) Uani 1 1 d . . .
H68A H 0.1580 0.2934 -0.0942 0.114 Uiso 1 1 calc R . .
H68B H 0.1173 0.2461 -0.1053 0.114 Uiso 1 1 calc R . .
H68C H 0.1528 0.2483 -0.0793 0.114 Uiso 1 1 calc R . .
C69 C 0.0848(5) 0.2895(5) -0.0713(4) 0.110(6) Uani 1 1 d . . .
H69A H 0.1068 0.3187 -0.0801 0.165 Uiso 1 1 calc R . .
H69B H 0.0692 0.2937 -0.0529 0.165 Uiso 1 1 calc R . .
H69C H 0.0631 0.2719 -0.0882 0.165 Uiso 1 1 calc R . .
C70 C 0.0805(6) 0.1925(6) 0.2402(5) 0.154(9) Uani 1 1 d . . .
H70A H 0.0559 0.1902 0.2535 0.231 Uiso 1 1 calc R . .
H70B H 0.0951 0.1784 0.2518 0.231 Uiso 1 1 calc R . .
H70C H 0.0688 0.1772 0.2194 0.231 Uiso 1 1 calc R . .
C71 C 0.3687(6) 0.4487(5) 0.3594(4) 0.116(6) Uani 1 1 d . . .
H71A H 0.3428 0.4345 0.3444 0.140 Uiso 1 1 calc R . .
H71B H 0.3771 0.4262 0.3657 0.140 Uiso 1 1 calc R . .
C72 C 0.4065(5) 0.4877(5) 0.3440(4) 0.085(4) Uani 1 1 d . . .
H72A H 0.4352 0.4908 0.3515 0.102 Uiso 1 1 calc R . .
H72B H 0.4049 0.4843 0.3200 0.102 Uiso 1 1 calc R . .
C73 C 0.3587(9) 0.4662(7) 0.3871(5) 0.177(11) Uani 1 1 d . . .
H73A H 0.3259 0.4513 0.3903 0.212 Uiso 1 1 calc R . .
H73B H 0.3723 0.4614 0.4067 0.212 Uiso 1 1 calc R . .
C74 C 0.3764(8) 0.5126(7) 0.3815(5) 0.165(10) Uani 1 1 d . . .
H74A H 0.3517 0.5190 0.3787 0.198 Uiso 1 1 calc R . .
H74B H 0.3944 0.5297 0.4005 0.198 Uiso 1 1 calc R . .
C75 C 0.2727(5) 0.5892(5) 0.3059(4) 0.094(5) Uani 1 1 d . . .
H75A H 0.2978 0.6184 0.2989 0.113 Uiso 1 1 calc R . .
H75B H 0.2798 0.5656 0.3003 0.113 Uiso 1 1 calc R . .
C76 C 0.2654(6) 0.5894(6) 0.3415(4) 0.117(6) Uani 1 1 d . . .
H76A H 0.2611 0.5615 0.3516 0.141 Uiso 1 1 calc R . .
H76B H 0.2914 0.6151 0.3519 0.141 Uiso 1 1 calc R . .
C77 C 0.2253(6) 0.5931(8) 0.3454(5) 0.164(11) Uani 1 1 d . . .
H77A H 0.2051 0.5716 0.3619 0.196 Uiso 1 1 calc R . .
H77B H 0.2333 0.6236 0.3522 0.196 Uiso 1 1 calc R . .
C78 C 0.2045(6) 0.5831(5) 0.3144(4) 0.098(5) Uani 1 1 d . . .
H78A H 0.1973 0.6065 0.3083 0.118 Uiso 1 1 calc R . .
H78B H 0.1763 0.5542 0.3154 0.118 Uiso 1 1 calc R . .
C79 C 0.9394(8) 0.2653(7) 0.1703(5) 0.153(8) Uiso 1 1 d . . .
H79A H 0.9409 0.2850 0.1884 0.184 Uiso 1 1 calc R . .
H79B H 0.9537 0.2843 0.1510 0.184 Uiso 1 1 calc R . .
C80 C 0.9312(12) 0.2033(11) 0.1922(8) 0.225(13) Uiso 1 1 d . . .
H80A H 0.9382 0.1791 0.1888 0.270 Uiso 1 1 calc R . .
H80B H 0.9294 0.2069 0.2159 0.270 Uiso 1 1 calc R . .
C81 C 0.8926(11) 0.1911(11) 0.1796(8) 0.232(13) Uiso 1 1 d . . .
H81A H 0.8693 0.1782 0.1966 0.278 Uiso 1 1 calc R . .
H81B H 0.8856 0.1678 0.1629 0.278 Uiso 1 1 calc R . .
C82 C 0.8929(10) 0.2342(10) 0.1629(7) 0.216(12) Uiso 1 1 d . . .
H82A H 0.8868 0.2304 0.1393 0.260 Uiso 1 1 calc R . .
H82B H 0.8722 0.2421 0.1738 0.260 Uiso 1 1 calc R . .
N1 N 0.0914(3) 0.2502(3) 0.0098(2) 0.040(2) Uani 1 1 d . . .
N2 N 0.1125(3) 0.3078(3) 0.0408(2) 0.038(2) Uani 1 1 d . . .
N3 N 0.0736(3) 0.3440(2) 0.04569(18) 0.0309(19) Uani 1 1 d . . .
N4 N 0.0285(3) 0.3745(2) 0.04233(18) 0.032(2) Uani 1 1 d . . .
N5 N -0.0306(2) 0.3470(2) 0.01311(18) 0.0310(19) Uani 1 1 d . . .
N6 N 0.1203(2) 0.3818(2) 0.17684(17) 0.0262(18) Uani 1 1 d . . .
N7 N 0.1512(2) 0.4490(2) 0.20265(17) 0.0253(18) Uani 1 1 d . . .
N8 N 0.0965(2) 0.3120(2) 0.15681(17) 0.0294(19) Uani 1 1 d . . .
N9 N 0.2095(2) 0.4757(2) 0.23261(17) 0.0267(18) Uani 1 1 d . . .
N10 N 0.1274(3) 0.2733(3) 0.16768(19) 0.038(2) Uani 1 1 d . . .
O1 O 0.2335(3) 0.5810(3) 0.2904(2) 0.088(3) Uani 1 1 d . . .
O2 O 0.4035(3) 0.5259(3) 0.3534(2) 0.082(3) Uani 1 1 d . . .
O3 O 0.9657(8) 0.2422(9) 0.1799(6) 0.255(9) Uiso 1 1 d . . .
Cr1 Cr 0.02265(5) 0.28996(5) 0.02153(4) 0.0343(4) Uani 1 1 d . . .
Cr2 Cr 0.17627(5) 0.38018(5) 0.19206(3) 0.0281(4) Uani 1 1 d . . .
Br1 Br -0.02771(4) 0.23748(4) -0.01955(3) 0.0466(3) Uani 1 1 d . . .
Br2 Br -0.01246(4) 0.25598(4) 0.07930(3) 0.0503(3) Uani 1 1 d . . .
Br3 Br 0.22046(3) 0.41893(4) 0.13849(2) 0.0399(3) Uani 1 1 d . . .
Br4 Br 0.23180(4) 0.37032(4) 0.22197(3) 0.0469(3) Uani 1 1 d . . .

loop_
_atom_site_aniso_label
_atom_site_aniso_U_11
_atom_site_aniso_U_22
_atom_site_aniso_U_33
_atom_site_aniso_U_23
_atom_site_aniso_U_13
_atom_site_aniso_U_12
C2 0.080(9) 0.058(8) 0.040(7) 0.009(6) 0.021(6) 0.040(7)
C3 0.052(8) 0.058(8) 0.094(10) 0.035(7) 0.030(7) 0.028(7)
C1 0.012(5) 0.033(6) 0.026(5) 0.005(4) 0.005(4) 0.008(5)
C4 0.034(6) 0.026(5) 0.023(5) -0.004(4) -0.006(5) 0.015(5)
C5 0.026(6) 0.033(6) 0.033(6) -0.006(5) 0.004(5) 0.015(5)
C6 0.028(6) 0.029(6) 0.034(6) 0.010(5) -0.001(5) 0.012(5)
C7 0.028(6) 0.036(6) 0.025(5) 0.002(5) 0.000(4) 0.019(5)
C8 0.035(6) 0.020(5) 0.031(5) -0.006(4) -0.004(5) 0.014(5)
C9 0.041(6) 0.047(7) 0.022(5) 0.007(5) 0.005(5) 0.027(6)
C10 0.046(7) 0.042(7) 0.029(6) 0.001(5) -0.010(5) 0.021(6)
C11 0.026(5) 0.037(6) 0.017(5) 0.003(5) 0.006(4) 0.014(5)
C12 0.041(7) 0.054(8) 0.041(7) -0.007(6) -0.025(6) 0.010(6)
C13 0.036(7) 0.057(8) 0.050(7) -0.017(6) -0.007(6) 0.030(6)
C14 0.048(7) 0.031(6) 0.042(6) -0.009(5) -0.014(5) 0.025(6)
C15 0.032(6) 0.036(6) 0.019(5) 0.000(5) -0.009(4) 0.013(5)
C16 0.036(6) 0.036(6) 0.041(6) -0.011(5) -0.011(5) 0.012(6)
C17 0.048(7) 0.040(7) 0.043(6) -0.020(5) -0.022(6) 0.025(6)
C18 0.028(6) 0.032(6) 0.033(6) -0.002(5) -0.004(5) 0.011(5)
C19 0.043(7) 0.032(6) 0.030(6) 0.000(5) -0.007(5) 0.008(5)
C20 0.066(8) 0.051(7) 0.030(6) -0.002(5) 0.003(5) 0.049(6)
C21 0.025(6) 0.034(6) 0.028(5) 0.002(5) 0.000(5) 0.012(5)
C22 0.039(6) 0.027(6) 0.023(5) -0.003(4) -0.005(5) 0.017(5)
C23 0.090(10) 0.076(9) 0.040(7) 0.013(7) 0.008(7) 0.057(9)
C24 0.067(9) 0.041(7) 0.040(7) -0.016(5) -0.029(6) 0.035(7)
C25 0.027(6) 0.034(6) 0.050(7) 0.000(5) -0.011(5) 0.013(5)
C26 0.041(7) 0.038(6) 0.044(6) -0.013(5) -0.013(5) 0.024(6)
C27 0.049(7) 0.032(6) 0.050(7) -0.006(5) -0.013(6) 0.020(6)
C28 0.032(6) 0.047(7) 0.064(8) -0.012(6) -0.013(6) 0.026(6)
C29 0.101(11) 0.087(10) 0.060(9) 0.018(7) 0.026(8) 0.075(9)
C30 0.024(6) 0.034(6) 0.059(7) 0.002(6) -0.010(5) 0.016(5)
C31 0.066(8) 0.057(8) 0.035(6) 0.005(5) 0.009(6) 0.048(7)
C32 0.027(6) 0.024(6) 0.030(5) 0.005(4) -0.003(5) 0.011(5)
C33 0.046(7) 0.037(6) 0.038(6) -0.004(5) -0.004(5) 0.029(6)
C34 0.031(6) 0.035(6) 0.040(6) -0.001(5) -0.012(5) 0.009(5)
C35 0.074(9) 0.080(10) 0.052(8) 0.016(7) -0.012(7) 0.039(8)
C36 0.048(7) 0.044(7) 0.031(6) 0.007(5) -0.009(5) 0.021(6)
C37 0.042(7) 0.041(7) 0.043(7) -0.010(5) -0.010(5) 0.022(6)
C38 0.042(7) 0.032(6) 0.045(7) -0.006(5) -0.016(5) 0.025(6)
C39 0.075(9) 0.080(9) 0.045(7) 0.003(7) 0.024(7) 0.034(8)
C40 0.035(7) 0.047(7) 0.076(9) 0.003(6) -0.002(6) 0.028(6)
C41 0.049(8) 0.053(8) 0.069(9) -0.003(7) 0.007(7) 0.030(7)
C42 0.049(7) 0.049(7) 0.030(6) -0.010(5) -0.015(5) 0.034(6)
C43 0.041(7) 0.046(7) 0.048(7) -0.006(6) -0.023(6) 0.021(6)
C44 0.031(6) 0.033(7) 0.057(8) -0.012(6) -0.013(6) 0.015(6)
C45 0.025(6) 0.024(6) 0.036(6) 0.004(5) -0.004(5) 0.006(5)
C46 0.037(6) 0.047(7) 0.022(5) 0.007(5) 0.000(5) 0.031(5)
C47 0.039(7) 0.041(7) 0.049(7) -0.007(6) -0.003(6) 0.024(6)
C48 0.032(6) 0.057(8) 0.037(6) 0.009(5) 0.007(5) 0.016(6)
C49 0.084(10) 0.054(8) 0.060(8) 0.005(7) 0.008(7) 0.036(7)
C50 0.084(10) 0.063(9) 0.061(9) 0.011(7) 0.002(8) 0.022(8)
C51 0.038(6) 0.029(6) 0.036(6) -0.007(5) -0.014(5) 0.022(5)
C52 0.051(7) 0.042(7) 0.032(6) -0.003(5) -0.009(5) 0.024(6)
C53 0.041(7) 0.059(8) 0.056(8) -0.013(7) 0.001(6) 0.025(7)
C54 0.044(8) 0.037(7) 0.088(10) -0.025(7) -0.006(7) 0.017(6)
C55 0.070(10) 0.107(12) 0.088(11) 0.012(9) 0.017(8) 0.049(9)
C56 0.060(8) 0.059(8) 0.038(6) 0.010(6) 0.006(6) 0.045(7)
C57 0.042(8) 0.092(10) 0.083(10) 0.001(8) 0.000(7) 0.031(8)
C58 0.111(12) 0.104(11) 0.049(8) 0.021(8) 0.003(8) 0.080(10)
C59 0.104(12) 0.104(12) 0.065(9) 0.001(8) 0.022(8) 0.068(10)
C60 0.082(10) 0.067(9) 0.042(7) 0.006(6) 0.006(7) 0.035(8)
C61 0.065(9) 0.074(9) 0.058(8) -0.011(7) -0.007(7) 0.031(8)
C62 0.116(12) 0.125(13) 0.058(9) 0.025(8) 0.011(9) 0.105(11)
C63 0.040(7) 0.054(7) 0.032(6) 0.006(5) -0.004(5) 0.022(6)
C64 0.088(11) 0.066(10) 0.134(14) 0.001(9) 0.052(10) 0.037(9)
C65 0.051(9) 0.072(10) 0.142(14) 0.026(10) -0.006(9) 0.025(8)
C66 0.050(7) 0.043(7) 0.052(7) -0.002(6) 0.001(6) 0.017(6)
C67 0.025(6) 0.031(6) 0.040(6) -0.007(5) 0.000(5) 0.009(5)
C68 0.064(9) 0.082(10) 0.080(10) 0.002(8) 0.021(8) 0.034(8)
C69 0.090(11) 0.088(11) 0.178(17) 0.068(11) 0.081(12) 0.064(10)
C70 0.107(14) 0.116(16) 0.17(2) -0.017(14) 0.086(14) 0.007(12)
C71 0.144(16) 0.066(11) 0.122(15) -0.014(10) 0.038(13) 0.040(12)
C72 0.069(10) 0.074(11) 0.113(13) -0.021(10) -0.007(9) 0.036(9)
C73 0.30(3) 0.117(17) 0.16(2) 0.048(15) 0.13(2) 0.13(2)
C74 0.25(3) 0.127(17) 0.136(17) 0.056(14) 0.140(19) 0.111(18)
C75 0.042(9) 0.072(10) 0.137(16) -0.028(10) 0.006(10) 0.005(8)
C76 0.114(16) 0.139(16) 0.068(12) -0.018(11) -0.010(11) 0.040(13)
C77 0.065(12) 0.22(2) 0.129(19) -0.074(17) 0.026(12) 0.008(14)
C78 0.134(15) 0.086(12) 0.105(13) 0.013(10) 0.025(13) 0.077(12)
N1 0.037(5) 0.044(5) 0.044(5) -0.008(4) -0.018(4) 0.023(5)
N2 0.036(5) 0.034(5) 0.047(5) -0.007(4) -0.013(4) 0.019(4)
N3 0.031(5) 0.021(5) 0.030(5) -0.005(4) -0.007(4) 0.005(4)
N4 0.038(5) 0.030(5) 0.028(4) -0.014(4) -0.013(4) 0.017(4)
N5 0.031(5) 0.032(5) 0.031(5) -0.012(4) -0.018(4) 0.017(4)
N6 0.019(4) 0.030(5) 0.030(4) -0.002(4) -0.001(4) 0.012(4)
N7 0.027(5) 0.028(5) 0.024(4) -0.004(4) -0.004(4) 0.016(4)
N8 0.034(5) 0.029(5) 0.024(4) 0.001(4) -0.002(4) 0.015(4)
N9 0.031(5) 0.028(5) 0.021(4) 0.010(4) 0.010(4) 0.015(4)
N10 0.052(6) 0.036(5) 0.034(5) 0.004(4) 0.001(4) 0.028(5)
O1 0.078(7) 0.083(7) 0.083(7) -0.029(6) -0.004(6) 0.026(6)
O2 0.097(7) 0.071(6) 0.075(7) -0.005(5) -0.007(6) 0.041(6)
Cr1 0.0315(9) 0.0313(9) 0.0414(10) -0.0107(8) -0.0163(8) 0.0166(8)
Cr2 0.0272(9) 0.0355(9) 0.0254(8) 0.0013(7) 0.0001(7) 0.0185(8)
Br1 0.0403(7) 0.0424(7) 0.0532(7) -0.0178(5) -0.0165(5) 0.0179(6)
Br2 0.0464(7) 0.0464(7) 0.0456(7) -0.0003(5) -0.0129(5) 0.0139(6)
Br3 0.0258(6) 0.0634(8) 0.0257(5) 0.0067(5) 0.0001(4) 0.0187(5)
Br4 0.0451(7) 0.0723(8) 0.0371(6) 0.0044(6) -0.0020(5) 0.0397(6)

loop_
_atom_type_symbol
_atom_type_description
_atom_type_scat_dispersion_real
_atom_type_scat_dispersion_imag
_atom_type_scat_source
C C 0.0033 0.0016 'International Tables Vol C Tables 4.2.6.8 and 6.1.1.4'
H H 0.0000 0.0000 'International Tables Vol C Tables 4.2.6.8 and 6.1.1.4'
N N 0.0061 0.0033 'International Tables Vol C Tables 4.2.6.8 and 6.1.1.4'
O O 0.0106 0.0060 'International Tables Vol C Tables 4.2.6.8 and 6.1.1.4'
Cr Cr 0.3209 0.6236 'International Tables Vol C Tables 4.2.6.8 and 6.1.1.4'
Br Br -0.2901 2.4595 'International Tables Vol C Tables 4.2.6.8 and 6.1.1.4'
Cl Cl 0.1484 0.1585 'International Tables Vol C Tables 4.2.6.8 and 6.1.1.4'

loop_
_geom_angle_atom_site_label_1
_geom_angle_atom_site_label_2
_geom_angle_atom_site_label_3
_geom_angle
_geom_angle_site_symmetry_1
_geom_angle_site_symmetry_3
_geom_angle_publ_flag
N6 C1 C5 121.8(8) . . ?
N6 C1 N7 112.7(7) . . ?
C5 C1 N7 125.5(9) . . ?
C21 C4 C18 124.3(8) . . ?
C21 C4 N9 119.3(8) . . ?
C18 C4 N9 116.1(8) . . ?
C1 C5 C6 117.8(9) . . ?
C45 C6 C5 121.0(9) . . ?
C8 C7 N7 106.8(8) . . ?
C7 C8 N9 106.7(8) . . ?
N5 C9 N4 102.1(8) . . ?
N5 C9 Cr1 146.0(7) . . ?
N4 C9 Cr1 111.7(6) . . ?
C38 C10 C24 121.6(10) . . ?
N9 C11 N7 102.1(7) . . ?
N9 C11 Cr2 146.0(7) . . ?
N7 C11 Cr2 111.9(6) . . ?
C42 C12 C35 111.6(9) . . ?
C42 C12 C61 112.1(9) . . ?
C35 C12 C61 110.6(10) . . ?
C44 C13 C41 116.2(10) . . ?
C44 C13 C40 122.9(10) . . ?
C41 C13 C40 120.9(11) . . ?
C17 C14 N4 106.4(9) . . ?
N3 C15 C22 124.0(9) . . ?
N3 C15 N4 111.9(8) . . ?
C22 C15 N4 124.1(9) . . ?
C37 C16 N10 108.7(9) . . ?
C14 C17 N5 107.0(9) . . ?
C36 C18 C4 116.1(9) . . ?
C36 C18 C63 121.0(9) . . ?
C4 C18 C63 122.7(8) . . ?
C22 C19 C34 122.1(9) . . ?
C33 C20 C29 117.2(9) . . ?
C33 C20 C56 122.4(9) . . ?
C29 C20 C56 120.4(9) . . ?
C67 C21 C4 115.9(8) . . ?
C67 C21 C48 121.2(9) . . ?
C4 C21 C48 122.9(8) . . ?
C15 C22 C19 115.7(9) . . ?
C31 C23 C59 112.0(11) . . ?
C31 C23 C70 110.6(11) . . ?
C59 C23 C70 109.9(12) . . ?
C27 C24 C10 121.9(10) . . ?
N3 C25 C34 122.9(9) . . ?
N3 C25 N2 110.3(8) . . ?
C34 C25 N2 126.8(9) . . ?
N1 C26 N2 103.4(8) . . ?
N1 C26 Cr1 143.6(7) . . ?
N2 C26 Cr1 113.0(7) . . ?
C24 C27 C42 119.8(10) . . ?
C30 C28 N1 107.5(9) . . ?
C62 C29 C20 120.7(11) . . ?
C28 C30 N2 106.5(9) . . ?
C58 C31 C33 116.4(10) . . ?
C58 C31 C23 121.3(10) . . ?
C33 C31 C23 122.3(9) . . ?
N6 C32 C45 123.5(8) . . ?
N6 C32 N8 111.3(8) . . ?
C45 C32 N8 125.2(8) . . ?
C20 C33 C31 123.5(9) . . ?
C20 C33 N10 118.7(9) . . ?
C31 C33 N10 117.7(9) . . ?
C25 C34 C19 116.9(10) . . ?
C18 C36 C43 121.0(9) . . ?
C16 C37 N8 105.0(9) . . ?
C10 C38 C51 116.5(10) . . ?
C10 C38 C52 121.8(10) . . ?
C51 C38 C52 121.6(9) . . ?
C13 C40 C55 111.5(9) . . ?
C13 C40 C57 114.2(10) . . ?
C55 C40 C57 110.5(10) . . ?
C54 C41 C13 119.6(11) . . ?
C51 C42 C27 116.5(9) . . ?
C51 C42 C12 123.6(9) . . ?
C27 C42 C12 119.9(10) . . ?
C67 C43 C36 119.1(9) . . ?
C47 C44 C13 125.6(10) . . ?
C47 C44 N1 118.5(10) . . ?
C13 C44 N1 115.8(10) . . ?
C32 C45 C6 116.6(9) . . ?
N10 C46 N8 102.7(8) . . ?
N10 C46 Cr2 145.8(7) . . ?
N8 C46 Cr2 111.2(6) . . ?
C44 C47 C53 116.3(10) . . ?
C44 C47 C66 123.9(10) . . ?
C53 C47 C66 119.8(10) . . ?
C39 C48 C21 111.1(9) . . ?
C39 C48 C49 111.1(9) . . ?
C21 C48 C49 111.3(9) . . ?
C42 C51 C38 123.7(9) . . ?
C42 C51 N5 117.8(8) . . ?
C38 C51 N5 118.3(9) . . ?
C38 C52 C64 112.5(9) . . ?
C38 C52 C65 112.3(9) . . ?
C64 C52 C65 107.2(10) . . ?
C54 C53 C47 120.1(11) . . ?
C53 C54 C41 122.1(11) . . ?
C50 C56 C60 112.5(10) . . ?
C50 C56 C20 111.9(10) . . ?
C60 C56 C20 110.2(9) . . ?
C62 C58 C31 121.1(11) . . ?
C29 C62 C58 120.6(11) . . ?
C18 C63 C3 109.5(9) . . ?
C18 C63 C2 112.9(9) . . ?
C3 C63 C2 110.4(8) . . ?
C68 C66 C47 115.6(10) . . ?
C68 C66 C69 109.6(11) . . ?
C47 C66 C69 110.0(9) . . ?
C21 C67 C43 123.5(9) . . ?
C73 C71 C72 104.5(14) . . ?
O2 C72 C71 106.7(12) . . ?
C74 C73 C71 107.1(16) . . ?
O2 C74 C73 110.1(15) . . ?
O1 C75 C76 107.5(13) . . ?
C77 C76 C75 106.1(15) . . ?
C78 C77 C76 105.6(15) . . ?
C77 C78 O1 110.4(15) . . ?
C82 C79 O3 113(2) . . ?
C81 C80 O3 115(3) . . ?
C80 C81 C82 110(3) . . ?
C79 C82 C81 95(2) . . ?
C26 N1 C28 111.1(8) . . ?
C26 N1 C44 125.1(8) . . ?
C28 N1 C44 123.8(8) . . ?
C26 N2 C30 111.5(8) . . ?
C26 N2 C25 119.2(8) . . ?
C30 N2 C25 129.0(8) . . ?
C15 N3 C25 118.4(8) . . ?
C15 N3 Cr1 119.9(6) . . ?
C25 N3 Cr1 121.2(6) . . ?
C14 N4 C9 111.6(8) . . ?
C14 N4 C15 129.6(8) . . ?
C9 N4 C15 118.7(8) . . ?
C9 N5 C17 112.9(8) . . ?
C9 N5 C51 124.4(8) . . ?
C17 N5 C51 122.6(8) . . ?
C1 N6 C32 119.2(8) . . ?
C1 N6 Cr2 119.5(6) . . ?
C32 N6 Cr2 121.1(6) . . ?
C11 N7 C7 112.2(7) . . ?
C11 N7 C1 119.1(7) . . ?
C7 N7 C1 128.6(8) . . ?
C46 N8 C37 111.9(8) . . ?
C46 N8 C32 119.4(8) . . ?
C37 N8 C32 128.4(8) . . ?
C11 N9 C8 112.2(7) . . ?
C11 N9 C4 126.6(7) . . ?
C8 N9 C4 121.1(7) . . ?
C46 N10 C16 111.7(8) . . ?
C46 N10 C33 122.4(8) . . ?
C16 N10 C33 125.9(8) . . ?
C75 O1 C78 108.0(12) . . ?
C74 O2 C72 105.2(12) . . ?
C80 O3 C79 99(2) . . ?
N3 Cr1 C26 74.9(4) . . ?
N3 Cr1 C9 76.3(4) . . ?
C26 Cr1 C9 147.9(4) . . ?
N3 Cr1 Br1 165.1(2) . . ?
C26 Cr1 Br1 103.1(3) . . ?
C9 Cr1 Br1 101.0(3) . . ?
N3 Cr1 Br2 88.0(2) . . ?
C26 Cr1 Br2 99.3(3) . . ?
C9 Cr1 Br2 93.7(2) . . ?
Br1 Cr1 Br2 106.82(7) . . ?
N6 Cr2 C11 76.2(3) . . ?
N6 Cr2 C46 75.6(3) . . ?
C11 Cr2 C46 149.2(3) . . ?
N6 Cr2 Br4 166.1(2) . . ?
C11 Cr2 Br4 101.9(3) . . ?
C46 Cr2 Br4 102.4(2) . . ?
N6 Cr2 Br3 92.7(2) . . ?
C11 Cr2 Br3 94.6(2) . . ?
C46 Cr2 Br3 98.9(2) . . ?
Br4 Cr2 Br3 101.26(6) . . ?

loop_
_geom_bond_atom_site_label_1
_geom_bond_atom_site_label_2
_geom_bond_distance
_geom_bond_site_symmetry_2
_geom_bond_publ_flag
C2 C63 1.559(14) . ?
C3 C63 1.526(15) . ?
C1 N6 1.339(11) . ?
C1 C5 1.384(12) . ?
C1 N7 1.396(11) . ?
C4 C21 1.384(12) . ?
C4 C18 1.393(12) . ?
C4 N9 1.466(11) . ?
C5 C6 1.392(12) . ?
C6 C45 1.389(12) . ?
C7 C8 1.330(12) . ?
C7 N7 1.391(11) . ?
C8 N9 1.408(11) . ?
C9 N5 1.340(11) . ?
C9 N4 1.409(12) . ?
C9 Cr1 2.125(10) . ?
C10 C38 1.369(13) . ?
C10 C24 1.377(14) . ?
C11 N9 1.361(11) . ?
C11 N7 1.386(11) . ?
C11 Cr2 2.129(9) . ?
C12 C42 1.512(14) . ?
C12 C35 1.520(15) . ?
C12 C61 1.534(15) . ?
C13 C44 1.392(14) . ?
C13 C41 1.400(15) . ?
C13 C40 1.475(15) . ?
C14 C17 1.343(13) . ?
C14 N4 1.380(11) . ?
C15 N3 1.336(11) . ?
C15 C22 1.377(12) . ?
C15 N4 1.417(11) . ?
C16 C37 1.334(13) . ?
C16 N10 1.382(12) . ?
C17 N5 1.392(11) . ?
C18 C36 1.387(13) . ?
C18 C63 1.499(13) . ?
C19 C22 1.382(13) . ?
C19 C34 1.394(13) . ?
C20 C33 1.371(13) . ?
C20 C29 1.394(15) . ?
C20 C56 1.532(13) . ?
C21 C67 1.359(13) . ?
C21 C48 1.516(13) . ?
C23 C31 1.509(15) . ?
C23 C59 1.515(16) . ?
C23 C70 1.525(19) . ?
C24 C27 1.368(14) . ?
C25 N3 1.343(11) . ?
C25 C34 1.363(13) . ?
C25 N2 1.407(12) . ?
C26 N1 1.367(12) . ?
C26 N2 1.387(12) . ?
C26 Cr1 2.122(10) . ?
C27 C42 1.415(13) . ?
C28 C30 1.339(13) . ?
C28 N1 1.410(12) . ?
C29 C62 1.370(16) . ?
C30 N2 1.401(12) . ?
C31 C58 1.384(15) . ?
C31 C33 1.404(13) . ?
C32 N6 1.342(11) . ?
C32 C45 1.375(12) . ?
C32 N8 1.415(11) . ?
C33 N10 1.455(12) . ?
C36 C43 1.389(14) . ?
C37 N8 1.394(12) . ?
C38 C51 1.409(13) . ?
C38 C52 1.492(14) . ?
C39 C48 1.482(14) . ?
C40 C55 1.477(15) . ?
C40 C57 1.507(15) . ?
C41 C54 1.387(16) . ?
C42 C51 1.399(13) . ?
C43 C67 1.360(13) . ?
C44 C47 1.378(14) . ?
C44 N1 1.440(12) . ?
C46 N10 1.348(11) . ?
C46 N8 1.391(11) . ?
C46 Cr2 2.156(10) . ?
C47 C53 1.397(14) . ?
C47 C66 1.518(14) . ?
C48 C49 1.537(15) . ?
C50 C56 1.495(15) . ?
C51 N5 1.452(11) . ?
C52 C64 1.509(15) . ?
C52 C65 1.557(15) . ?
C53 C54 1.378(15) . ?
C56 C60 1.516(15) . ?
C58 C62 1.375(17) . ?
C66 C68 1.508(15) . ?
C66 C69 1.516(16) . ?
C71 C73 1.41(2) . ?
C71 C72 1.472(19) . ?
C72 O2 1.430(15) . ?
C73 C74 1.42(2) . ?
C74 O2 1.410(16) . ?
C75 O1 1.389(16) . ?
C75 C76 1.48(2) . ?
C76 C77 1.46(2) . ?
C77 C78 1.41(2) . ?
C78 O1 1.434(16) . ?
C79 C82 1.45(3) . ?
C79 O3 1.53(3) . ?
C80 C81 1.29(3) . ?
C80 O3 1.37(3) . ?
C81 C82 1.63(3) . ?
N3 Cr1 2.070(7) . ?
N6 Cr2 2.059(7) . ?
Cr1 Br1 2.4516(18) . ?
Cr1 Br2 2.657(2) . ?
Cr2 Br4 2.4421(17) . ?
Cr2 Br3 2.6312(17) . ?
